data_7033606
loop_
_publ_author_name
'Zhang, Chuan-Lei'
'Qin, Ling'
'Shi, Zhen-Zhen'
'Zheng, He-Gen'

_publ_section_title
;
 Diverse structures of metal-organic frameworks based on different metal
 ions: luminescence and gas adsorption properties.
;
_journal_issue 9
_journal_name_full 'Dalton transactions (Cambridge, England : 2003)'
_journal_page_first 4238
_journal_page_last 4245
_journal_paper_doi 10.1039/c4dt03627a
_journal_volume 44
_journal_year 2015
_chemical_formula_sum 'C32 H24 Cd N2 O7'
_chemical_formula_weight 660.93
_chemical_name_systematic
; 
 ? 
;
_space_group_IT_number 2
_symmetry_cell_setting triclinic
_symmetry_space_group_name_Hall '-P 1'
_symmetry_space_group_name_H-M 'P -1'
_atom_sites_solution_hydrogens geom
_atom_sites_solution_primary direct
_atom_sites_solution_secondary difmap
_audit_creation_method SHELXL-97
_audit_update_record
;
2014-05-07 deposited with the CCDC.
2015-01-08 downloaded from the CCDC.
;
_cell_angle_alpha 108.632(4)
_cell_angle_beta 97.755(4)
_cell_angle_gamma 91.789(4)
_cell_formula_units_Z 2
_cell_length_a 9.317(3)
_cell_length_b 12.722(4)
_cell_length_c 15.451(4)
_cell_measurement_reflns_used 3444
_cell_measurement_temperature 293(2)
_cell_measurement_theta_max 23.21
_cell_measurement_theta_min 2.53
_cell_volume 1714.2(9)
_computing_cell_refinement 'Bruker SMART'
_computing_data_collection 'Bruker SMART'
_computing_data_reduction 'Bruker SAINT'
_computing_molecular_graphics 'Bruker SHELXTL'
_computing_publication_material 'Bruker SHELXTL'
_computing_structure_refinement 'SHELXL-97 (Sheldrick, 1997)'
_computing_structure_solution 'SHELXS-97 (Sheldrick, 1990)'
_diffrn_ambient_temperature 293(2)
_diffrn_measured_fraction_theta_full 0.982
_diffrn_measured_fraction_theta_max 0.982
_diffrn_measurement_device_type 'CCD area detector'
_diffrn_measurement_method 'phi and omega scans'
_diffrn_radiation_monochromator graphite
_diffrn_radiation_source 'fine-focus sealed tube'
_diffrn_radiation_type MoK\a
_diffrn_radiation_wavelength 0.71073
_diffrn_reflns_av_R_equivalents 0.0919
_diffrn_reflns_av_sigmaI/netI 0.1320
_diffrn_reflns_limit_h_max 11
_diffrn_reflns_limit_h_min -11
_diffrn_reflns_limit_k_max 11
_diffrn_reflns_limit_k_min -15
_diffrn_reflns_limit_l_max 19
_diffrn_reflns_limit_l_min -19
_diffrn_reflns_number 13367
_diffrn_reflns_theta_full 26.37
_diffrn_reflns_theta_max 26.37
_diffrn_reflns_theta_min 1.41
_exptl_absorpt_coefficient_mu 0.680
_exptl_absorpt_correction_T_max 0.8648
_exptl_absorpt_correction_T_min 0.8324
_exptl_absorpt_correction_type multi-scan
_exptl_absorpt_process_details 'SADABS; Bruker, 2000'
_exptl_crystal_density_diffrn 1.281
_exptl_crystal_density_meas 1.281
_exptl_crystal_density_method 'not measured'
_exptl_crystal_F_000 668
_exptl_crystal_size_max 0.28
_exptl_crystal_size_mid 0.26
_exptl_crystal_size_min 0.22
_platon_squeeze_details ' '
_refine_diff_density_max 2.130
_refine_diff_density_min -2.467
_refine_diff_density_rms 0.174
_refine_ls_extinction_method none
_refine_ls_goodness_of_fit_ref 1.002
_refine_ls_hydrogen_treatment mixed
_refine_ls_matrix_type full
_refine_ls_number_parameters 381
_refine_ls_number_reflns 6897
_refine_ls_number_restraints 0
_refine_ls_restrained_S_all 1.002
_refine_ls_R_factor_all 0.1000
_refine_ls_R_factor_gt 0.0840
_refine_ls_shift/su_max 0.002
_refine_ls_shift/su_mean 0.000
_refine_ls_structure_factor_coef Fsqd
_refine_ls_weighting_details 'calc w=1/[\s^2^(Fo^2^)+(0.1250P)^2^+0.0000P] where P=(Fo^2^+2Fc^2^)/3'
_refine_ls_weighting_scheme calc
_refine_ls_wR_factor_gt 0.2166
_refine_ls_wR_factor_ref 0.2269
_reflns_number_gt 5091
_reflns_number_total 6897
_reflns_threshold_expression >2sigma(I)
_cod_data_source_file c4dt03627a2.cif
_cod_data_source_block 1
_cod_depositor_comments
;
The following automatic conversions were performed:

'_symmetry_cell_setting' value 'Triclinic' changed to 'triclinic'
according to
/usr/data/users/saulius/crontab/automatic-downloads/rss-feeds/RSC/lib/dictionaries/cif_core.dic
dictionary named 'cif_core.dic' version 2.4.2 from 2011-04-26.

Automatic conversion script
Id: cif_fix_values 2935 2014-11-11 08:27:57Z andrius 

 Adding full bibliography for 7033604--7033607.cif.
;
_cod_original_sg_symbol_H-M P-1
_cod_database_code 7033606

loop_
_symmetry_equiv_pos_as_xyz
'x, y, z'
'-x, -y, -z'

loop_
_atom_site_label
_atom_site_type_symbol
_atom_site_fract_x
_atom_site_fract_y
_atom_site_fract_z
_atom_site_U_iso_or_equiv
_atom_site_adp_type
_atom_site_occupancy
_atom_site_symmetry_multiplicity
_atom_site_calc_flag
_atom_site_refinement_flags
Cd1 Cd 1.14157(5) 0.52590(3) 0.39962(3) 0.0336(2) Uani 1 1 d .
O5 O 1.4626(7) 0.6682(8) -0.0317(4) 0.100(3) Uani 1 1 d .
O1 O 1.3062(6) 0.6157(5) 0.3372(4) 0.0543(13) Uani 1 1 d .
O2 O 1.1526(6) 0.4832(5) 0.2380(4) 0.0527(13) Uani 1 1 d .
O3 O 1.2461(5) 0.5944(4) -0.4535(4) 0.0488(12) Uani 1 1 d .
O4 O 1.0325(5) 0.6000(4) -0.4029(4) 0.0467(12) Uani 1 1 d .
O7 O 0.3241(5) 0.9943(4) 0.3888(4) 0.0533(13) Uani 1 1 d .
O6 O 0.8945(7) 1.0021(6) 0.3278(7) 0.105(3) Uani 1 1 d .
N1 N 1.2821(6) 0.3726(4) 0.3882(4) 0.0401(13) Uani 1 1 d .
N2 N 0.9705(6) 0.6533(5) 0.3830(5) 0.0478(15) Uani 1 1 d .
C3 C 0.7886(7) 0.8196(5) 0.3684(6) 0.0453(17) Uani 1 1 d .
C2 C 0.8406(12) 0.7495(8) 0.2915(7) 0.091(4) Uani 1 1 d .
H2 H 0.8151 0.7578 0.2338 0.109 Uiso 1 1 calc R
C4 C 0.8297(13) 0.8013(9) 0.4462(7) 0.087(4) Uani 1 1 d .
H4 H 0.7993 0.8460 0.5000 0.105 Uiso 1 1 calc R
C1 C 0.9295(11) 0.6683(7) 0.3007(7) 0.078(3) Uani 1 1 d .
H1 H 0.9625 0.6221 0.2486 0.093 Uiso 1 1 calc R
C32 C 1.1673(7) 0.6034(5) -0.3906(5) 0.0343(14) Uani 1 1 d .
C7 C 0.5540(7) 0.9064(5) 0.3773(5) 0.0415(15) Uani 1 1 d .
H7 H 0.5159 0.8448 0.3891 0.050 Uiso 1 1 calc R
C19 C 1.2516(8) 0.5591(6) 0.2562(5) 0.0426(16) Uani 1 1 d .
C8 C 0.4679(7) 0.9933(5) 0.3770(5) 0.0391(15) Uani 1 1 d .
C6 C 0.6959(7) 0.9102(5) 0.3602(6) 0.0447(17) Uani 1 1 d .
C16 C 0.4637(8) 1.2767(6) 0.4503(6) 0.0481(19) Uani 1 1 d .
H16 H 0.5342 1.2776 0.4993 0.058 Uiso 1 1 calc R
C21 C 1.4210(10) 0.6637(9) 0.1939(6) 0.072(3) Uani 1 1 d .
H21 H 1.4655 0.7003 0.2543 0.086 Uiso 1 1 calc R
C9 C 0.5260(8) 1.0873(6) 0.3626(6) 0.0461(17) Uani 1 1 d .
C14 C 0.4398(7) 1.1862(5) 0.3707(6) 0.0447(17) Uani 1 1 d .
C28 C 1.3938(8) 0.6107(7) -0.2780(6) 0.0511(18) Uani 1 1 d .
H28 H 1.4466 0.5931 -0.3270 0.061 Uiso 1 1 calc R
C25 C 1.2432(11) 0.5290(8) 0.0879(6) 0.069(3) Uani 1 1 d .
H25 H 1.1678 0.4743 0.0754 0.083 Uiso 1 1 calc R
C29 C 1.2454(7) 0.6231(6) -0.2950(5) 0.0385(15) Uani 1 1 d .
C20 C 1.3072(8) 0.5851(7) 0.1773(5) 0.0470(17) Uani 1 1 d .
C17 C 1.2588(8) 0.2842(6) 0.3108(6) 0.0496(18) Uani 1 1 d .
H17 H 1.1898 0.2863 0.2620 0.059 Uiso 1 1 calc R
C18 C 1.3804(8) 0.3665(6) 0.4561(6) 0.0462(17) Uani 1 1 d .
H18 H 1.3948 0.4260 0.5111 0.055 Uiso 1 1 calc R
C15 C 0.3334(8) 1.1907(6) 0.3009(6) 0.0520(19) Uani 1 1 d .
H15 H 0.3120 1.1301 0.2470 0.062 Uiso 1 1 calc R
C22 C 1.4697(11) 0.6887(10) 0.1228(6) 0.079(3) Uani 1 1 d .
H22 H 1.5479 0.7413 0.1351 0.095 Uiso 1 1 calc R
C27 C 1.4642(9) 0.6241(8) -0.1901(6) 0.059(2) Uani 1 1 d .
H27 H 1.5631 0.6151 -0.1801 0.071 Uiso 1 1 calc R
C24 C 1.2946(12) 0.5565(10) 0.0157(7) 0.086(3) Uani 1 1 d .
H24 H 1.2528 0.5189 -0.0451 0.103 Uiso 1 1 calc R
C31 C 1.2379(10) 0.6691(10) -0.1334(6) 0.076(3) Uani 1 1 d .
H31 H 1.1859 0.6910 -0.0841 0.091 Uiso 1 1 calc R
C30 C 1.1724(8) 0.6547(7) -0.2201(5) 0.055(2) Uani 1 1 d .
H30 H 1.0744 0.6665 -0.2297 0.066 Uiso 1 1 calc R
C10 C 0.6667(8) 1.0913(6) 0.3456(8) 0.066(3) Uani 1 1 d .
H10 H 0.7060 1.1544 0.3365 0.079 Uiso 1 1 calc R
C12 C 0.9494(12) 1.0834(10) 0.2969(12) 0.119(6) Uani 1 1 d .
H12A H 0.8772 1.0967 0.2519 0.178 Uiso 1 1 calc R
H12B H 1.0341 1.0591 0.2692 0.178 Uiso 1 1 calc R
H12C H 0.9752 1.1508 0.3480 0.178 Uiso 1 1 calc R
C23 C 1.4041(9) 0.6368(9) 0.0329(6) 0.069(3) Uani 1 1 d .
C11 C 0.7514(8) 1.0020(6) 0.3418(7) 0.062(2) Uani 1 1 d .
C26 C 1.3866(9) 0.6506(9) -0.1183(6) 0.065(2) Uani 1 1 d .
C13 C 0.2563(9) 0.8985(8) 0.3942(8) 0.075(3) Uani 1 1 d .
H13A H 0.2580 0.8384 0.3379 0.112 Uiso 1 1 calc R
H13B H 0.1574 0.9108 0.4032 0.112 Uiso 1 1 calc R
H13C H 0.3066 0.8802 0.4453 0.112 Uiso 1 1 calc R
C5 C 0.9166(14) 0.7175(10) 0.4502(8) 0.097(4) Uani 1 1 d .
H5 H 0.9382 0.7065 0.5071 0.117 Uiso 1 1 calc R

loop_
_atom_site_aniso_label
_atom_site_aniso_U_11
_atom_site_aniso_U_22
_atom_site_aniso_U_33
_atom_site_aniso_U_23
_atom_site_aniso_U_13
_atom_site_aniso_U_12
Cd1 0.0325(3) 0.0339(3) 0.0417(3) 0.0177(2) 0.0136(2) 0.01726(18)
O5 0.057(4) 0.203(9) 0.054(4) 0.072(5) -0.004(3) -0.027(5)
O1 0.067(3) 0.060(3) 0.041(3) 0.021(3) 0.016(3) 0.006(3)
O2 0.059(3) 0.058(3) 0.052(3) 0.030(3) 0.018(3) 0.007(3)
O3 0.038(2) 0.062(3) 0.049(3) 0.019(3) 0.011(2) 0.008(2)
O4 0.035(2) 0.050(3) 0.065(3) 0.031(3) 0.010(2) 0.008(2)
O7 0.038(2) 0.048(3) 0.087(4) 0.034(3) 0.025(3) 0.022(2)
O6 0.052(3) 0.072(4) 0.235(10) 0.089(6) 0.068(5) 0.041(3)
N1 0.031(3) 0.033(3) 0.061(4) 0.017(3) 0.013(3) 0.017(2)
N2 0.045(3) 0.035(3) 0.070(4) 0.024(3) 0.012(3) 0.022(2)
C3 0.037(3) 0.034(3) 0.075(5) 0.027(4) 0.019(4) 0.014(3)
C2 0.106(8) 0.077(6) 0.070(6) 0.007(5) -0.021(6) 0.064(6)
C4 0.127(9) 0.095(7) 0.071(6) 0.047(6) 0.055(6) 0.084(7)
C1 0.088(7) 0.054(5) 0.069(6) -0.002(5) -0.015(5) 0.045(5)
C32 0.033(3) 0.025(3) 0.049(4) 0.014(3) 0.012(3) 0.005(2)
C7 0.041(3) 0.031(3) 0.056(4) 0.019(3) 0.007(3) 0.010(3)
C19 0.045(4) 0.046(4) 0.044(4) 0.021(3) 0.010(3) 0.013(3)
C8 0.036(3) 0.036(3) 0.047(4) 0.014(3) 0.009(3) 0.019(3)
C6 0.037(3) 0.036(3) 0.068(5) 0.023(3) 0.015(3) 0.018(3)
C16 0.037(3) 0.042(4) 0.074(5) 0.031(4) 0.005(4) 0.015(3)
C21 0.068(6) 0.106(8) 0.040(4) 0.025(5) 0.010(4) -0.027(5)
C9 0.041(4) 0.037(4) 0.062(5) 0.017(3) 0.008(4) 0.020(3)
C14 0.031(3) 0.033(3) 0.078(5) 0.026(4) 0.013(3) 0.018(3)
C28 0.036(4) 0.075(5) 0.054(4) 0.034(4) 0.015(3) 0.013(3)
C25 0.082(6) 0.078(6) 0.051(5) 0.028(5) 0.011(5) -0.018(5)
C29 0.034(3) 0.051(4) 0.041(4) 0.025(3) 0.016(3) 0.010(3)
C20 0.046(4) 0.067(5) 0.035(4) 0.022(4) 0.016(3) 0.011(3)
C17 0.040(4) 0.045(4) 0.062(5) 0.019(4) -0.003(4) 0.015(3)
C18 0.044(4) 0.036(3) 0.068(5) 0.023(4) 0.020(4) 0.017(3)
C15 0.054(4) 0.033(3) 0.062(5) 0.007(3) 0.003(4) 0.017(3)
C22 0.071(6) 0.121(8) 0.046(5) 0.036(5) -0.001(5) -0.030(6)
C27 0.041(4) 0.095(6) 0.058(5) 0.043(5) 0.016(4) 0.012(4)
C24 0.082(7) 0.131(9) 0.045(5) 0.038(6) -0.002(5) -0.032(7)
C31 0.053(5) 0.136(9) 0.050(5) 0.039(6) 0.025(4) 0.011(5)
C30 0.033(3) 0.088(6) 0.043(4) 0.018(4) 0.008(3) 0.012(4)
C10 0.043(4) 0.036(4) 0.132(8) 0.042(5) 0.017(5) 0.018(3)
C12 0.068(6) 0.093(8) 0.234(18) 0.077(10) 0.088(9) 0.036(6)
C23 0.047(4) 0.121(8) 0.054(5) 0.049(5) 0.010(4) -0.003(5)
C11 0.035(4) 0.050(4) 0.122(8) 0.048(5) 0.029(5) 0.022(3)
C26 0.040(4) 0.119(8) 0.053(5) 0.051(5) 0.007(4) -0.004(4)
C13 0.043(4) 0.075(6) 0.135(9) 0.061(6) 0.042(5) 0.022(4)
C5 0.146(10) 0.110(8) 0.088(7) 0.074(7) 0.072(7) 0.104(8)

loop_
_atom_type_symbol
_atom_type_description
_atom_type_scat_dispersion_real
_atom_type_scat_dispersion_imag
_atom_type_scat_source
C C 0.0033 0.0016 'International Tables Vol C Tables 4.2.6.8 and 6.1.1.4'
H H 0.0000 0.0000 'International Tables Vol C Tables 4.2.6.8 and 6.1.1.4'
Cd Cd -0.8075 1.2024 'International Tables Vol C Tables 4.2.6.8 and 6.1.1.4'
N N 0.0061 0.0033 'International Tables Vol C Tables 4.2.6.8 and 6.1.1.4'
O O 0.0106 0.0060 'International Tables Vol C Tables 4.2.6.8 and 6.1.1.4'

loop_
_geom_angle_atom_site_label_1
_geom_angle_atom_site_label_2
_geom_angle_atom_site_label_3
_geom_angle
_geom_angle_site_symmetry_1
_geom_angle_site_symmetry_3
O3 Cd1 O4 102.98(19) 1_556 2_765
O3 Cd1 N1 86.9(2) 1_556 .
O4 Cd1 N1 80.78(18) 2_765 .
O3 Cd1 N2 104.5(2) 1_556 .
O4 Cd1 N2 92.42(19) 2_765 .
N1 Cd1 N2 167.9(2) . .
O3 Cd1 O1 97.44(19) 1_556 .
O4 Cd1 O1 158.4(2) 2_765 .
N1 Cd1 O1 93.4(2) . .
N2 Cd1 O1 89.3(2) . .
O3 Cd1 O2 150.5(2) 1_556 .
O4 Cd1 O2 103.4(2) 2_765 .
N1 Cd1 O2 84.7(2) . .
N2 Cd1 O2 87.2(2) . .
O1 Cd1 O2 55.09(19) . .
C23 O5 C26 121.5(7) . .
C19 O1 Cd1 91.7(4) . .
C19 O2 Cd1 90.1(5) . .
C32 O3 Cd1 118.5(4) . 1_554
C32 O4 Cd1 132.7(4) . 2_765
C8 O7 C13 118.1(5) . .
C11 O6 C12 118.8(7) . .
C18 N1 C17 117.2(6) . .
C18 N1 Cd1 123.4(5) . .
C17 N1 Cd1 119.4(4) . .
C5 N2 C1 114.9(6) . .
C5 N2 Cd1 123.6(6) . .
C1 N2 Cd1 121.4(5) . .
C4 C3 C2 115.5(7) . .
C4 C3 C6 123.6(8) . .
C2 C3 C6 120.9(7) . .
C1 C2 C3 120.2(9) . .
C1 C2 H2 119.9 . .
C3 C2 H2 119.9 . .
C3 C4 C5 121.3(9) . .
C3 C4 H4 119.3 . .
C5 C4 H4 119.3 . .
N2 C1 C2 122.2(9) . .
N2 C1 H1 118.9 . .
C2 C1 H1 118.9 . .
O4 C32 O3 124.8(7) . .
O4 C32 C29 118.6(6) . .
O3 C32 C29 116.6(5) . .
C6 C7 C8 120.8(6) . .
C6 C7 H7 119.6 . .
C8 C7 H7 119.6 . .
O2 C19 O1 123.0(7) . .
O2 C19 C20 118.7(7) . .
O1 C19 C20 118.3(6) . .
O7 C8 C7 124.8(6) . .
O7 C8 C9 115.5(5) . .
C7 C8 C9 119.7(6) . .
C7 C6 C11 119.2(6) . .
C7 C6 C3 119.3(6) . .
C11 C6 C3 121.4(6) . .
C14 C16 C18 118.7(7) . 1_465
C14 C16 H16 120.7 . .
C18 C16 H16 120.7 1_465 .
C22 C21 C20 120.8(8) . .
C22 C21 H21 119.6 . .
C20 C21 H21 119.6 . .
C10 C9 C8 119.6(6) . .
C10 C9 C14 119.7(6) . .
C8 C9 C14 120.6(6) . .
C16 C14 C15 117.4(6) . .
C16 C14 C9 120.1(6) . .
C15 C14 C9 122.4(7) . .
C27 C28 C29 121.7(7) . .
C27 C28 H28 119.2 . .
C29 C28 H28 119.2 . .
C20 C25 C24 118.5(8) . .
C20 C25 H25 120.7 . .
C24 C25 H25 120.7 . .
C30 C29 C28 117.5(7) . .
C30 C29 C32 120.7(6) . .
C28 C29 C32 121.8(6) . .
C21 C20 C25 119.7(7) . .
C21 C20 C19 120.7(7) . .
C25 C20 C19 119.6(7) . .
N1 C17 C15 122.3(7) . 1_645
N1 C17 H17 118.8 . .
C15 C17 H17 118.8 1_645 .
N1 C18 C16 124.0(7) . 1_645
N1 C18 H18 118.0 . .
C16 C18 H18 118.0 1_645 .
C17 C15 C14 120.4(7) 1_465 .
C17 C15 H15 119.8 1_465 .
C14 C15 H15 119.8 . .
C21 C22 C23 120.6(9) . .
C21 C22 H22 119.7 . .
C23 C22 H22 119.7 . .
C26 C27 C28 119.0(7) . .
C26 C27 H27 120.5 . .
C28 C27 H27 120.5 . .
C23 C24 C25 121.3(9) . .
C23 C24 H24 119.3 . .
C25 C24 H24 119.3 . .
C30 C31 C26 119.2(8) . .
C30 C31 H31 120.4 . .
C26 C31 H31 120.4 . .
C31 C30 C29 122.3(7) . .
C31 C30 H30 118.8 . .
C29 C30 H30 118.8 . .
C9 C10 C11 120.8(7) . .
C9 C10 H10 119.6 . .
C11 C10 H10 119.6 . .
O6 C12 H12A 109.5 . .
O6 C12 H12B 109.5 . .
H12A C12 H12B 109.5 . .
O6 C12 H12C 109.5 . .
H12A C12 H12C 109.5 . .
H12B C12 H12C 109.5 . .
C24 C23 O5 125.8(9) . .
C24 C23 C22 118.9(8) . .
O5 C23 C22 115.2(8) . .
O6 C11 C6 116.4(6) . .
O6 C11 C10 123.6(7) . .
C6 C11 C10 119.8(7) . .
C27 C26 O5 116.8(7) . .
C27 C26 C31 120.2(7) . .
O5 C26 C31 122.7(8) . .
O7 C13 H13A 109.5 . .
O7 C13 H13B 109.5 . .
H13A C13 H13B 109.5 . .
O7 C13 H13C 109.5 . .
H13A C13 H13C 109.5 . .
H13B C13 H13C 109.5 . .
N2 C5 C4 125.8(9) . .
N2 C5 H5 117.1 . .
C4 C5 H5 117.1 . .

loop_
_geom_bond_atom_site_label_1
_geom_bond_atom_site_label_2
_geom_bond_distance
_geom_bond_site_symmetry_2
Cd1 O3 2.224(5) 1_556
Cd1 O4 2.260(5) 2_765
Cd1 N1 2.356(5) .
Cd1 N2 2.356(5) .
Cd1 O1 2.362(5) .
Cd1 O2 2.398(5) .
O5 C23 1.357(10) .
O5 C26 1.373(10) .
O1 C19 1.255(9) .
O2 C19 1.251(9) .
O3 C32 1.273(8) .
O3 Cd1 2.224(5) 1_554
O4 C32 1.242(8) .
O4 Cd1 2.260(5) 2_765
O7 C8 1.376(8) .
O7 C13 1.386(9) .
O6 C11 1.379(9) .
O6 C12 1.381(12) .
N1 C18 1.320(9) .
N1 C17 1.341(10) .
N2 C5 1.273(11) .
N2 C1 1.352(11) .
C3 C4 1.307(12) .
C3 C2 1.395(13) .
C3 C6 1.488(8) .
C2 C1 1.375(10) .
C2 H2 0.9300 .
C4 C5 1.371(11) .
C4 H4 0.9300 .
C1 H1 0.9300 .
C32 C29 1.495(10) .
C7 C6 1.386(10) .
C7 C8 1.387(8) .
C7 H7 0.9300 .
C19 C20 1.509(9) .
C8 C9 1.391(10) .
C6 C11 1.388(10) .
C16 C14 1.376(11) .
C16 C18 1.387(9) 1_465
C16 H16 0.9300 .
C21 C22 1.365(12) .
C21 C20 1.374(11) .
C21 H21 0.9300 .
C9 C10 1.374(11) .
C9 C14 1.494(8) .
C14 C15 1.379(10) .
C28 C27 1.380(11) .
C28 C29 1.396(9) .
C28 H28 0.9300 .
C25 C20 1.377(11) .
C25 C24 1.407(12) .
C25 H25 0.9300 .
C29 C30 1.378(10) .
C17 C15 1.373(9) 1_645
C17 H17 0.9300 .
C18 C16 1.387(9) 1_645
C18 H18 0.9300 .
C15 C17 1.373(9) 1_465
C15 H15 0.9300 .
C22 C23 1.378(12) .
C22 H22 0.9300 .
C27 C26 1.365(12) .
C27 H27 0.9300 .
C24 C23 1.357(13) .
C24 H24 0.9300 .
C31 C30 1.347(11) .
C31 C26 1.413(12) .
C31 H31 0.9300 .
C30 H30 0.9300 .
C10 C11 1.394(9) .
C10 H10 0.9300 .
C12 H12A 0.9600 .
C12 H12B 0.9600 .
C12 H12C 0.9600 .
C13 H13A 0.9600 .
C13 H13B 0.9600 .
C13 H13C 0.9600 .
C5 H5 0.9300 .

loop_
_geom_torsion_atom_site_label_1
_geom_torsion_atom_site_label_2
_geom_torsion_atom_site_label_3
_geom_torsion_atom_site_label_4
_geom_torsion
_geom_torsion_site_symmetry_1
_geom_torsion_site_symmetry_4
O3 Cd1 O1 C19 170.5(4) 1_556 .
O4 Cd1 O1 C19 9.7(7) 2_765 .
N1 Cd1 O1 C19 83.2(4) . .
N2 Cd1 O1 C19 -85.0(4) . .
O2 Cd1 O1 C19 2.0(4) . .
O3 Cd1 O2 C19 -25.9(6) 1_556 .
O4 Cd1 O2 C19 -179.2(4) 2_765 .
N1 Cd1 O2 C19 -100.0(4) . .
N2 Cd1 O2 C19 89.0(4) . .
O1 Cd1 O2 C19 -2.1(4) . .
O3 Cd1 N1 C18 -4.5(5) 1_556 .
O4 Cd1 N1 C18 -108.2(6) 2_765 .
N2 Cd1 N1 C18 -164.6(9) . .
O1 Cd1 N1 C18 92.8(6) . .
O2 Cd1 N1 C18 147.2(6) . .
O3 Cd1 N1 C17 172.7(6) 1_556 .
O4 Cd1 N1 C17 69.1(6) 2_765 .
N2 Cd1 N1 C17 12.7(13) . .
O1 Cd1 N1 C17 -90.0(6) . .
O2 Cd1 N1 C17 -35.5(6) . .
O3 Cd1 N2 C5 -23.4(9) 1_556 .
O4 Cd1 N2 C5 80.6(9) 2_765 .
N1 Cd1 N2 C5 136.0(12) . .
O1 Cd1 N2 C5 -120.9(9) . .
O2 Cd1 N2 C5 -176.0(9) . .
O3 Cd1 N2 C1 152.1(7) 1_556 .
O4 Cd1 N2 C1 -103.8(7) 2_765 .
N1 Cd1 N2 C1 -48.4(13) . .
O1 Cd1 N2 C1 54.6(7) . .
O2 Cd1 N2 C1 -0.5(7) . .
C4 C3 C2 C1 -0.4(16) . .
C6 C3 C2 C1 178.2(9) . .
C2 C3 C4 C5 -0.7(18) . .
C6 C3 C4 C5 -179.2(10) . .
C5 N2 C1 C2 2.3(16) . .
Cd1 N2 C1 C2 -173.7(9) . .
C3 C2 C1 N2 -0.4(17) . .
Cd1 O4 C32 O3 111.0(7) 2_765 .
Cd1 O4 C32 C29 -71.0(8) 2_765 .
Cd1 O3 C32 O4 -16.3(8) 1_554 .
Cd1 O3 C32 C29 165.7(4) 1_554 .
Cd1 O2 C19 O1 3.8(7) . .
Cd1 O2 C19 C20 -175.5(6) . .
Cd1 O1 C19 O2 -3.8(7) . .
Cd1 O1 C19 C20 175.5(6) . .
C13 O7 C8 C7 -5.3(12) . .
C13 O7 C8 C9 173.7(8) . .
C6 C7 C8 O7 176.7(7) . .
C6 C7 C8 C9 -2.2(11) . .
C8 C7 C6 C11 -0.6(12) . .
C8 C7 C6 C3 175.2(7) . .
C4 C3 C6 C7 -65.6(13) . .
C2 C3 C6 C7 116.0(10) . .
C4 C3 C6 C11 110.1(12) . .
C2 C3 C6 C11 -68.3(12) . .
O7 C8 C9 C10 -176.8(8) . .
C7 C8 C9 C10 2.2(12) . .
O7 C8 C9 C14 6.6(10) . .
C7 C8 C9 C14 -174.3(7) . .
C18 C16 C14 C15 -0.1(11) 1_465 .
C18 C16 C14 C9 -179.1(7) 1_465 .
C10 C9 C14 C16 -77.1(11) . .
C8 C9 C14 C16 99.4(9) . .
C10 C9 C14 C15 103.9(10) . .
C8 C9 C14 C15 -79.6(10) . .
C27 C28 C29 C30 3.2(12) . .
C27 C28 C29 C32 -177.0(7) . .
O4 C32 C29 C30 -10.4(10) . .
O3 C32 C29 C30 167.7(7) . .
O4 C32 C29 C28 169.7(7) . .
O3 C32 C29 C28 -12.1(10) . .
C22 C21 C20 C25 1.4(16) . .
C22 C21 C20 C19 -178.8(9) . .
C24 C25 C20 C21 -1.7(15) . .
C24 C25 C20 C19 178.5(9) . .
O2 C19 C20 C21 -176.5(8) . .
O1 C19 C20 C21 4.2(12) . .
O2 C19 C20 C25 3.3(11) . .
O1 C19 C20 C25 -176.0(8) . .
C18 N1 C17 C15 -0.3(11) . 1_645
Cd1 N1 C17 C15 -177.7(6) . 1_645
C17 N1 C18 C16 2.6(11) . 1_645
Cd1 N1 C18 C16 179.9(6) . 1_645
C16 C14 C15 C17 2.2(12) . 1_465
C9 C14 C15 C17 -178.8(8) . 1_465
C20 C21 C22 C23 1.0(18) . .
C29 C28 C27 C26 -0.4(14) . .
C20 C25 C24 C23 -0.4(18) . .
C26 C31 C30 C29 -0.4(16) . .
C28 C29 C30 C31 -2.7(13) . .
C32 C29 C30 C31 177.5(8) . .
C8 C9 C10 C11 0.6(15) . .
C14 C9 C10 C11 177.2(9) . .
C25 C24 C23 O5 178.9(10) . .
C25 C24 C23 C22 2.8(18) . .
C26 O5 C23 C24 23.4(18) . .
C26 O5 C23 C22 -160.4(11) . .
C21 C22 C23 C24 -3.1(18) . .
C21 C22 C23 O5 -179.6(11) . .
C12 O6 C11 C6 171.2(11) . .
C12 O6 C11 C10 -14.0(18) . .
C7 C6 C11 O6 178.4(9) . .
C3 C6 C11 O6 2.6(14) . .
C7 C6 C11 C10 3.4(14) . .
C3 C6 C11 C10 -172.3(9) . .
C9 C10 C11 O6 -178.0(10) . .
C9 C10 C11 C6 -3.4(16) . .
C28 C27 C26 O5 -177.0(8) . .
C28 C27 C26 C31 -2.9(15) . .
C23 O5 C26 C27 -144.1(10) . .
C23 O5 C26 C31 41.9(16) . .
C30 C31 C26 C27 3.3(16) . .
C30 C31 C26 O5 177.1(9) . .
C1 N2 C5 C4 -3.6(19) . .
Cd1 N2 C5 C4 172.3(11) . .
C3 C4 C5 N2 3(2) . .

loop_
_platon_squeeze_void_nr
_platon_squeeze_void_average_x
_platon_squeeze_void_average_y
_platon_squeeze_void_average_z
_platon_squeeze_void_volume
_platon_squeeze_void_count_electrons
_platon_squeeze_void_content
1 -0.013 0.000 0.000 473 97 ' '
